data_4503808
loop_
_publ_author_name
'Rohl, Andrew L.'
'Moret, Massimo'
'Kaminsky, Werner'
'Claborn, Kacey'
'McKinnon, Joshua J.'
'Kahr, Bart'

_publ_section_title
;
 Hirshfeld Surfaces Identify Inadequacies in Computations of
 Intermolecular Interactions in Crystals: Pentamorphic
 1,8-Dihydroxyanthraquinone
;
_journal_issue 12
_journal_name_full 'Crystal Growth &amp; Design'
_journal_page_first 4517
_journal_paper_doi 10.1021/cg8005212
_journal_volume 8
_journal_year 2008
_chemical_formula_moiety 'C14 H8 O4'
_chemical_formula_sum 'C14 H8 O4'
_chemical_formula_weight 240.20
_chemical_name_common dihyanthraquin_P41212_RT
_chemical_name_systematic dihyanthraquin_P41212_RT
_space_group_IT_number 92
_symmetry_cell_setting tetragonal
_symmetry_Int_Tables_number 92
_symmetry_space_group_name_Hall 'P 4abw 2nw'
_symmetry_space_group_name_H-M 'P 41 21 2'
_atom_sites_solution_hydrogens geom
_atom_sites_solution_primary direct
_atom_sites_solution_secondary difmap
_audit_creation_method SHELXL-97
_cell_angle_alpha 90.00
_cell_angle_beta 90.00
_cell_angle_gamma 90.00
_cell_formula_units_Z 4
_cell_length_a 5.7486(6)
_cell_length_b 5.7486(6)
_cell_length_c 31.437(5)
_cell_measurement_reflns_used 171
_cell_measurement_temperature 295(2)
_cell_measurement_theta_max 20
_cell_measurement_theta_min 3
_cell_volume 1038.9(2)
_computing_cell_refinement 'HKL Scalepack (Otwinowski & Minor 1997)'
_computing_data_collection KappaCCD
_computing_data_reduction DENZO
_computing_molecular_graphics 'maXus, Zortep'
_computing_publication_material 'SHELXL-97 (Sheldrick, 1997)'
_computing_structure_refinement 'SHELXL-97 (Sheldrick, 1997)'
_computing_structure_solution SIR97
_diffrn_ambient_temperature 295(2)
_diffrn_measured_fraction_theta_full 0.997
_diffrn_measured_fraction_theta_max 0.997
_diffrn_measurement_device_type 'Nonius KappaCCD'
_diffrn_measurement_method '\f and \w scans'
_diffrn_radiation_monochromator graphite
_diffrn_radiation_source 'fine-focus sealed tube'
_diffrn_radiation_type MoK\a
_diffrn_radiation_wavelength 0.71073
_diffrn_reflns_av_R_equivalents 0.0494
_diffrn_reflns_av_sigmaI/netI 0.0864
_diffrn_reflns_limit_h_max 5
_diffrn_reflns_limit_h_min -5
_diffrn_reflns_limit_k_max 4
_diffrn_reflns_limit_k_min -4
_diffrn_reflns_limit_l_max 24
_diffrn_reflns_limit_l_min -30
_diffrn_reflns_number 896
_diffrn_reflns_theta_full 20.81
_diffrn_reflns_theta_max 20.81
_diffrn_reflns_theta_min 2.59
_exptl_absorpt_coefficient_mu 0.114
_exptl_absorpt_correction_T_max 0.989
_exptl_absorpt_correction_T_min 0.976
_exptl_absorpt_correction_type multi-scan
_exptl_absorpt_process_details HKL2000
_exptl_crystal_colour orange
_exptl_crystal_colour_lustre clear
_exptl_crystal_density_diffrn 1.536
_exptl_crystal_density_method 'not measured'
_exptl_crystal_description plate
_exptl_crystal_F_000 496
_exptl_crystal_size_max 0.6
_exptl_crystal_size_mid 0.6
_exptl_crystal_size_min 0.03
_refine_diff_density_max 0.160
_refine_diff_density_min -0.170
_refine_diff_density_rms 0.047
_refine_ls_extinction_method none
_refine_ls_goodness_of_fit_ref 1.042
_refine_ls_hydrogen_treatment constr
_refine_ls_matrix_type full
_refine_ls_number_parameters 85
_refine_ls_number_reflns 537
_refine_ls_number_restraints 0
_refine_ls_restrained_S_all 1.042
_refine_ls_R_factor_all 0.1311
_refine_ls_R_factor_gt 0.0721
_refine_ls_shift/su_max 0.012
_refine_ls_shift/su_mean 0.003
_refine_ls_structure_factor_coef Fsqd
_refine_ls_weighting_details 'calc w=1/[\s^2^(Fo^2^)+(0.0988P)^2^+0.3916P] where P=(Fo^2^+2Fc^2^)/3'
_refine_ls_weighting_scheme calc
_refine_ls_wR_factor_gt 0.1717
_refine_ls_wR_factor_ref 0.1989
_reflns_number_gt 305
_reflns_number_total 537
_reflns_threshold_expression >2sigma(I)
_cod_data_source_file cg8005212_si_006.cif
_cod_data_source_block shelxl
_cod_depositor_comments
;
The following automatic conversions were performed:

'_symmetry_cell_setting' value 'Tetragonal' changed to 'tetragonal'
according to /home/saulius/struct/CIF-dictionaries/cif_core.dic
dictionary named 'cif_core.dic' version 2.4.1 from 2010-06-29.

Automatic conversion script
Id: cif_fix_values 1715 2011-07-08 13:25:40Z adriana 
;
_cod_original_sg_symbol_Hall 'P 4w'
_cod_database_code 4503808
_symmetry_point_group_name_h-m 42

loop_
_symmetry_equiv_pos_as_xyz
'x, y, z'
'-x, -y, z+1/2'
'x+1/2, -y+1/2, -z+3/4'
'-x+1/2, y+1/2, -z+1/4'
'-y, -x, -z+1/2'
'y, x, -z'
'y+1/2, -x+1/2, z+3/4'
'-y+1/2, x+1/2, z+1/4'

loop_
_atom_site_label
_atom_site_type_symbol
_atom_site_fract_x
_atom_site_fract_y
_atom_site_fract_z
_atom_site_U_iso_or_equiv
_atom_site_adp_type
_atom_site_occupancy
_atom_site_symmetry_multiplicity
_atom_site_calc_flag
_atom_site_refinement_flags
O1 O -0.2224(10) 0.1650(13) 0.0631(2) 0.096(2) Uani 1 1 d .
H1 H -0.1844 0.0532 0.0484 0.115 Uiso 1 1 calc R
C2 C 0.1267(15) 0.1267(15) 0.0000 0.053(3) Uani 1 2 d S
C3 C 0.4890(15) 0.4890(15) 0.0000 0.065(4) Uani 1 2 d S
C4 C -0.0507(15) 0.3278(18) 0.0621(3) 0.066(3) Uani 1 1 d .
C5 C 0.2985(15) 0.4848(15) 0.0324(3) 0.064(3) Uani 1 1 d .
O6 O -0.0240(9) -0.0240(9) 0.0000 0.072(3) Uani 1 2 d S
C7 C 0.2990(19) 0.6580(18) 0.0632(4) 0.097(3) Uani 1 1 d .
H7 H 0.4153 0.7702 0.0644 0.117 Uiso 1 1 calc R
C8 C 0.1309(15) 0.3114(14) 0.0320(3) 0.062(2) Uani 1 1 d .
O9 O 0.6330(11) 0.6330(11) 0.0000 0.106(4) Uani 1 2 d S
C13 C -0.047(2) 0.495(3) 0.0933(3) 0.101(4) Uani 1 1 d .
H13 H -0.1593 0.4937 0.1146 0.121 Uiso 1 1 calc R
C14 C 0.110(3) 0.654(2) 0.0932(4) 0.103(4) Uani 1 1 d .
H14 H 0.1009 0.7720 0.1135 0.124 Uiso 1 1 calc R

loop_
_atom_site_aniso_label
_atom_site_aniso_U_11
_atom_site_aniso_U_22
_atom_site_aniso_U_33
_atom_site_aniso_U_23
_atom_site_aniso_U_13
_atom_site_aniso_U_12
O1 0.093(5) 0.116(6) 0.079(5) 0.014(5) 0.019(4) -0.005(4)
C2 0.055(4) 0.055(4) 0.049(8) 0.000(5) 0.000(5) 0.001(8)
C3 0.046(5) 0.046(5) 0.105(11) 0.019(6) -0.019(6) -0.019(7)
C4 0.057(6) 0.082(7) 0.059(6) 0.008(6) -0.002(5) -0.010(6)
C5 0.069(7) 0.034(5) 0.089(7) -0.008(6) -0.011(6) 0.000(5)
O6 0.067(3) 0.067(3) 0.081(6) -0.003(4) 0.003(4) -0.030(5)
C7 0.124(10) 0.065(7) 0.103(8) -0.006(7) -0.037(8) -0.005(8)
C8 0.068(6) 0.063(6) 0.054(5) 0.014(5) -0.003(6) -0.013(6)
O9 0.090(4) 0.090(4) 0.138(8) 0.041(5) -0.041(5) -0.053(7)
C13 0.097(10) 0.148(12) 0.058(7) -0.015(8) -0.017(7) 0.014(8)
C14 0.141(12) 0.084(9) 0.084(9) -0.028(8) -0.041(9) 0.038(9)

loop_
_atom_type_symbol
_atom_type_description
_atom_type_scat_dispersion_real
_atom_type_scat_dispersion_imag
_atom_type_scat_source
C C 0.0033 0.0016 'International Tables Vol C Tables 4.2.6.8 and 6.1.1.4'
H H 0.0000 0.0000 'International Tables Vol C Tables 4.2.6.8 and 6.1.1.4'
O O 0.0106 0.0060 'International Tables Vol C Tables 4.2.6.8 and 6.1.1.4'

loop_
_exptl_crystal_face_index_h
_exptl_crystal_face_index_k
_exptl_crystal_face_index_l
_exptl_crystal_face_perp_dist
-1 0 1 2.5300
0 -1 -1 2.5300
0 0 -1 0.4550

loop_
_geom_angle_atom_site_label_1
_geom_angle_atom_site_label_2
_geom_angle_atom_site_label_3
_geom_angle
_geom_angle_site_symmetry_1
_geom_angle_site_symmetry_3
C4 O1 H1 109.5 . .
O6 C2 C8 121.7(5) . 6
O6 C2 C8 121.7(5) . .
C8 C2 C8 116.7(11) 6 .
O9 C3 C5 121.9(5) . 6
O9 C3 C5 121.9(5) . .
C5 C3 C5 116.1(11) 6 .
O1 C4 C13 118.5(11) . .
O1 C4 C8 120.3(10) . .
C13 C4 C8 120.9(9) . .
C7 C5 C8 121.6(9) . .
C7 C5 C3 117.5(10) . .
C8 C5 C3 120.9(9) . .
C5 C7 C14 116.4(10) . .
C5 C7 H7 121.8 . .
C14 C7 H7 121.8 . .
C5 C8 C4 117.3(8) . .
C5 C8 C2 122.7(9) . .
C4 C8 C2 119.8(8) . .
C14 C13 C4 120.6(12) . .
C14 C13 H13 119.7 . .
C4 C13 H13 119.7 . .
C13 C14 C7 122.8(12) . .
C13 C14 H14 118.6 . .
C7 C14 H14 118.6 . .

loop_
_geom_bond_atom_site_label_1
_geom_bond_atom_site_label_2
_geom_bond_distance
_geom_bond_site_symmetry_2
O1 C4 1.361(9) .
O1 H1 0.8200 .
C2 O6 1.226(11) .
C2 C8 1.462(9) 6
C2 C8 1.462(9) .
C3 O9 1.171(11) .
C3 C5 1.496(10) 6
C3 C5 1.496(10) .
C4 C13 1.373(13) .
C4 C8 1.413(11) .
C5 C7 1.389(11) .
C5 C8 1.386(10) .
C7 C14 1.440(13) .
C7 H7 0.9300 .
C13 C14 1.284(12) .
C13 H13 0.9300 .
C14 H14 0.9300 .
